data_4073295
loop_
_publ_author_name
'Evans, William J.'
'Rego, Daniel B.'
'Ziller, Joseph W.'
'DiPasquale, Antonio G.'
'Rheingold, Arnold L.'

_publ_section_title
;
 Facile Insertion of CO2into Tetra- and Pentamethylcyclopentadienyl
 Lanthanide Moieties To Form (C5Me4RCO2)-Carboxylate Ligands (R = H, Me)
;
_journal_issue 19
_journal_name_full Organometallics
_journal_page_first 4737
_journal_paper_doi 10.1021/om070223z
_journal_volume 26
_journal_year 2007
_chemical_formula_sum 'C30 H50 Cl2 K La O6'
_chemical_formula_weight 755.61
_chemical_name_common UCI-DBR-2
_chemical_name_systematic
;
 ?
;
_space_group.centring_type P

_space_group_IT_number 14
_space_group.IT_number 14

_symmetry_cell_setting monoclinic
_symmetry_space_group_name_Hall '-P 2yn'
_symmetry_space_group_name_H-M 'P 1 21/n 1'
_atom_sites_solution_hydrogens geom
_atom_sites_solution_primary direct
_atom_sites_solution_secondary difmap
_audit_creation_method SHELXL-97
_cell_angle_alpha 90.00
_cell_angle_beta 95.777(5)
_cell_angle_gamma 90.00
_cell_formula_units_Z 4
_cell_length_a 8.572(3)
_cell_length_b 17.910(6)
_cell_length_c 22.612(7)
_cell_measurement_reflns_used 8636
_cell_measurement_temperature 100(2)
_cell_measurement_theta_max 28.13
_cell_measurement_theta_min 2.64
_cell_volume 3454(2)
_computing_cell_refinement 'Bruker SMART'
_computing_data_collection 'Bruker SMART'
_computing_data_reduction 'Bruker SAINT'
_computing_molecular_graphics ORTEP-32
_computing_publication_material WinGX
_computing_structure_refinement SHELXL-97
_computing_structure_solution SIR-97
_diffrn_ambient_temperature 100(2)
_diffrn_measured_fraction_theta_full 1.000
_diffrn_measured_fraction_theta_max 0.942
_diffrn_measurement_device_type 'CCD area detector'
_diffrn_measurement_method 'phi and omega scans'
_diffrn_radiation_monochromator graphite
_diffrn_radiation_source 'fine-focus sealed tube'
_diffrn_radiation_type MoK\a
_diffrn_radiation_wavelength 0.71069
_diffrn_reflns_av_R_equivalents 0.0294
_diffrn_reflns_av_sigmaI/netI 0.0235
_diffrn_reflns_limit_h_max 10
_diffrn_reflns_limit_h_min -10
_diffrn_reflns_limit_k_max 23
_diffrn_reflns_limit_k_min -23
_diffrn_reflns_limit_l_max 30
_diffrn_reflns_limit_l_min -29
_diffrn_reflns_number 41555
_diffrn_reflns_theta_full 25.00
_diffrn_reflns_theta_max 28.25
_diffrn_reflns_theta_min 2.14
_exptl_absorpt_coefficient_mu 1.549
_exptl_absorpt_correction_T_max 0.9406
_exptl_absorpt_correction_T_min 0.8009
_exptl_absorpt_correction_type multi-scan
_exptl_absorpt_process_details SADABS
_exptl_crystal_colour colorless
_exptl_crystal_density_diffrn 1.453
_exptl_crystal_density_method 'not measured'
_exptl_crystal_description plate
_exptl_crystal_F_000 1552
_exptl_crystal_size_max 0.15
_exptl_crystal_size_mid 0.10
_exptl_crystal_size_min 0.04
_refine_diff_density_max 0.845
_refine_diff_density_min -0.396
_refine_diff_density_rms 0.086
_refine_ls_extinction_method none
_refine_ls_goodness_of_fit_ref 1.070
_refine_ls_hydrogen_treatment constr
_refine_ls_matrix_type full
_refine_ls_number_parameters 526
_refine_ls_number_reflns 8058
_refine_ls_number_restraints 0
_refine_ls_restrained_S_all 1.070
_refine_ls_R_factor_all 0.0303
_refine_ls_R_factor_gt 0.0256
_refine_ls_shift/su_max 0.017
_refine_ls_shift/su_mean 0.000
_refine_ls_structure_factor_coef Fsqd
_refine_ls_weighting_details 'calc w=1/[\s^2^(Fo^2^)+(0.0301P)^2^+2.0684P] where P=(Fo^2^+2Fc^2^)/3'
_refine_ls_weighting_scheme calc
_refine_ls_wR_factor_gt 0.0594
_refine_ls_wR_factor_ref 0.0613
_reflns_number_gt 7218
_reflns_number_total 8058
_reflns_threshold_expression >2sigma(I)
_cod_data_source_file om070223z-file003.cif
_cod_data_source_block uci10
_cod_depositor_comments
;
The following automatic conversions were performed:

'_symmetry_cell_setting' value 'Monoclinic' changed to 'monoclinic'
according to /home/saulius/struct/CIF-dictionaries/cif_core.dic
dictionary named 'cif_core.dic' version 2.4.1 from 2010-06-29.

Automatic conversion script
Id: cif_fix_values 1715 2011-07-08 13:25:40Z adriana 

The following automatic conversions were performed:

'_space_group.centring_type' value 'primitive' was replaced with the
value 'P' as specified in the replacement file
'/home/antanas/src/cod-tools/trunk/data/replacement-values/replacement_values.lst'.

Automatic conversion script
Id: cif_fix_values 5642 2017-10-24 12:04:52Z antanas 
;
_cod_original_cell_volume 3454.1(19)
_cod_original_sg_symbol_H-M P2(1)/n
_cod_database_code 4073295

loop_
_symmetry_equiv_pos_as_xyz
'x, y, z'
'-x+1/2, y+1/2, -z+1/2'
'-x, -y, -z'
'x-1/2, -y-1/2, z-1/2'

loop_
_atom_site_label
_atom_site_type_symbol
_atom_site_fract_x
_atom_site_fract_y
_atom_site_fract_z
_atom_site_U_iso_or_equiv
_atom_site_adp_type
_atom_site_occupancy
_atom_site_symmetry_multiplicity
_atom_site_calc_flag
_atom_site_refinement_flags
_atom_site_disorder_assembly
_atom_site_disorder_group
C1 C 0.8485(2) 0.45045(10) 0.62815(9) 0.0202(4) Uani 1 1 d . . .
C2 C 0.9598(2) 0.46020(10) 0.67825(9) 0.0180(4) Uani 1 1 d . . .
C3 C 1.1066(2) 0.43263(10) 0.66357(9) 0.0173(4) Uani 1 1 d . . .
C4 C 1.0861(2) 0.40580(10) 0.60466(9) 0.0193(4) Uani 1 1 d . . .
C5 C 0.9267(3) 0.41624(11) 0.58366(9) 0.0218(4) Uani 1 1 d . . .
H5 H 0.8798 0.4023 0.5454 0.026 Uiso 1 1 calc R . .
C6 C 0.6813(3) 0.47713(13) 0.62238(12) 0.0346(6) Uani 1 1 d . . .
H6A H 0.6786 0.5310 0.6147 0.052 Uiso 1 1 calc R . .
H6B H 0.6346 0.4668 0.6593 0.052 Uiso 1 1 calc R . .
H6C H 0.6217 0.4510 0.5894 0.052 Uiso 1 1 calc R . .
C7 C 0.9306(3) 0.49761(12) 0.73575(10) 0.0284(5) Uani 1 1 d . . .
H7A H 0.9438 0.5517 0.7320 0.043 Uiso 1 1 calc R . .
H7B H 1.0055 0.4787 0.7679 0.043 Uiso 1 1 calc R . .
H7C H 0.8235 0.4868 0.7448 0.043 Uiso 1 1 calc R . .
C8 C 1.2582(3) 0.43577(12) 0.70333(11) 0.0280(5) Uani 1 1 d . . .
H8A H 1.3303 0.3978 0.6908 0.042 Uiso 1 1 calc R . .
H8B H 1.2376 0.4263 0.7445 0.042 Uiso 1 1 calc R . .
H8C H 1.3055 0.4853 0.7006 0.042 Uiso 1 1 calc R . .
C9 C 1.2133(3) 0.38013(12) 0.56809(11) 0.0307(5) Uani 1 1 d . . .
H9A H 1.2544 0.4231 0.5477 0.046 Uiso 1 1 calc R . .
H9B H 1.1702 0.3435 0.5386 0.046 Uiso 1 1 calc R . .
H9C H 1.2982 0.3571 0.5941 0.046 Uiso 1 1 calc R . .
C10 C 1.1292(2) 0.17924(10) 0.68027(9) 0.0187(4) Uani 1 1 d . . .
C11 C 0.9815(2) 0.14877(10) 0.68969(9) 0.0199(4) Uani 1 1 d . . .
C12 C 0.8844(2) 0.15111(10) 0.63466(9) 0.0217(4) Uani 1 1 d . . .
C13 C 0.9710(3) 0.18434(10) 0.59184(9) 0.0219(4) Uani 1 1 d . . .
C14 C 1.1220(3) 0.20167(10) 0.62002(9) 0.0205(4) Uani 1 1 d . . .
H14 H 1.2046 0.2245 0.6015 0.025 Uiso 1 1 calc R . .
C15 C 1.2705(3) 0.18331(12) 0.72497(10) 0.0277(5) Uani 1 1 d . . .
H15A H 1.2401 0.2036 0.7624 0.042 Uiso 1 1 calc R . .
H15B H 1.3494 0.2158 0.7099 0.042 Uiso 1 1 calc R . .
H15C H 1.3143 0.1332 0.7319 0.042 Uiso 1 1 calc R . .
C16 C 0.9376(3) 0.11670(12) 0.74709(10) 0.0283(5) Uani 1 1 d . . .
H16A H 0.9630 0.0633 0.7488 0.042 Uiso 1 1 calc R . .
H16B H 0.8249 0.1234 0.7494 0.042 Uiso 1 1 calc R . .
H16C H 0.9963 0.1424 0.7805 0.042 Uiso 1 1 calc R . .
C17 C 0.7223(3) 0.11786(12) 0.62318(12) 0.0331(5) Uani 1 1 d . . .
H17A H 0.6437 0.1563 0.6288 0.050 Uiso 1 1 calc R . .
H17B H 0.7112 0.0766 0.6509 0.050 Uiso 1 1 calc R . .
H17C H 0.7066 0.0991 0.5823 0.050 Uiso 1 1 calc R . .
C18 C 0.9173(3) 0.19380(12) 0.52670(10) 0.0321(5) Uani 1 1 d . . .
H18A H 0.9257 0.1460 0.5062 0.048 Uiso 1 1 calc R . .
H18B H 0.9834 0.2310 0.5094 0.048 Uiso 1 1 calc R . .
H18C H 0.8080 0.2106 0.5221 0.048 Uiso 1 1 calc R . .
C19 C 1.3800(16) 0.1034(7) 0.8960(4) 0.0276(15) Uani 0.541(2) 1 d P A 1
H19A H 1.3225 0.0952 0.8563 0.033 Uiso 0.541(2) 1 calc PR A 1
H19B H 1.4026 0.0542 0.9149 0.033 Uiso 0.541(2) 1 calc PR A 1
C20 C 1.5291(6) 0.1445(2) 0.8902(2) 0.0298(10) Uani 0.541(2) 1 d P A 1
H20A H 1.5849 0.1531 0.9301 0.036 Uiso 0.541(2) 1 calc PR A 1
H20B H 1.5977 0.1142 0.8669 0.036 Uiso 0.541(2) 1 calc PR A 1
C21 C 1.638(2) 0.2478(6) 0.8408(7) 0.030(3) Uani 0.541(2) 1 d P A 1
H21A H 1.6733 0.2185 0.8076 0.035 Uiso 0.541(2) 1 calc PR A 1
H21B H 1.7235 0.2496 0.8735 0.035 Uiso 0.541(2) 1 calc PR A 1
C22 C 1.5919(5) 0.3246(3) 0.8208(2) 0.0284(10) Uani 0.541(2) 1 d P A 1
H22A H 1.6827 0.3494 0.8054 0.034 Uiso 0.541(2) 1 calc PR A 1
H22B H 1.5066 0.3216 0.7879 0.034 Uiso 0.541(2) 1 calc PR A 1
C23 C 1.5244(17) 0.4425(9) 0.8511(5) 0.026(2) Uani 0.541(2) 1 d P A 1
H23A H 1.4638 0.4463 0.8116 0.031 Uiso 0.541(2) 1 calc PR A 1
H23B H 1.6290 0.4649 0.8484 0.031 Uiso 0.541(2) 1 calc PR A 1
C24 C 1.4396(6) 0.4847(2) 0.89698(19) 0.0285(10) Uani 0.541(2) 1 d P A 1
H24A H 1.4966 0.4790 0.9370 0.034 Uiso 0.541(2) 1 calc PR A 1
H24B H 1.4334 0.5385 0.8871 0.034 Uiso 0.541(2) 1 calc PR A 1
C25 C 1.1522(8) 0.4959(3) 0.9070(3) 0.0373(15) Uani 0.541(2) 1 d P A 1
H25A H 1.1866 0.5360 0.9355 0.045 Uiso 0.541(2) 1 calc PR A 1
H25B H 1.1116 0.5205 0.8693 0.045 Uiso 0.541(2) 1 calc PR A 1
C26 C 1.0322(6) 0.4599(2) 0.9281(2) 0.0280(10) Uani 0.541(2) 1 d P A 1
H26A H 0.9517 0.4526 0.8941 0.034 Uiso 0.541(2) 1 calc PR A 1
H26B H 0.9867 0.4948 0.9557 0.034 Uiso 0.541(2) 1 calc PR A 1
C27 C 0.906(2) 0.3504(9) 0.9572(5) 0.029(2) Uani 0.541(2) 1 d P A 1
H27A H 0.8628 0.3418 0.9156 0.034 Uiso 0.541(2) 1 calc PR A 1
H27B H 0.8300 0.3806 0.9770 0.034 Uiso 0.541(2) 1 calc PR A 1
C28 C 0.9297(5) 0.2784(3) 0.98788(19) 0.0284(10) Uani 0.541(2) 1 d P A 1
H28A H 0.9864 0.2857 1.0278 0.034 Uiso 0.541(2) 1 calc PR A 1
H28B H 0.8272 0.2549 0.9926 0.034 Uiso 0.541(2) 1 calc PR A 1
C29 C 1.0207(11) 0.1583(5) 0.9563(4) 0.0425(19) Uani 0.541(2) 1 d P A 1
H29A H 0.9223 0.1406 0.9341 0.051 Uiso 0.541(2) 1 calc PR A 1
H29B H 1.0132 0.1459 0.9986 0.051 Uiso 0.541(2) 1 calc PR A 1
C30 C 1.1392(5) 0.1146(3) 0.9381(2) 0.0272(9) Uani 0.541(2) 1 d P A 1
H30A H 1.1015 0.0929 0.8991 0.033 Uiso 0.541(2) 1 calc PR A 1
H30B H 1.1568 0.0727 0.9665 0.033 Uiso 0.541(2) 1 calc PR A 1
O1 O 1.2864(4) 0.14890(14) 0.93267(12) 0.0222(7) Uani 0.541(2) 1 d P A 1
O2 O 1.4974(3) 0.21397(16) 0.86142(13) 0.0236(7) Uani 0.541(2) 1 d P A 1
O3 O 1.5407(3) 0.36821(16) 0.86757(13) 0.0231(7) Uani 0.541(2) 1 d P A 1
O4 O 1.2872(4) 0.45388(16) 0.89582(13) 0.0252(7) Uani 0.541(2) 1 d P A 1
O5 O 1.0502(3) 0.39002(15) 0.95799(12) 0.0218(6) Uani 0.541(2) 1 d P A 1
O6 O 1.0189(3) 0.23206(16) 0.95264(13) 0.0235(7) Uani 0.541(2) 1 d P A 1
C19A C 1.5946(6) 0.1814(3) 0.8720(2) 0.0291(11) Uani 0.459(2) 1 d P A 2
H19C H 1.6349 0.1375 0.8517 0.035 Uiso 0.459(2) 1 calc PR A 2
H19D H 1.6544 0.1863 0.9116 0.035 Uiso 0.459(2) 1 calc PR A 2
C20A C 1.611(3) 0.2484(10) 0.8371(8) 0.036(4) Uani 0.459(2) 1 d P A 2
H20C H 1.7226 0.2533 0.8293 0.044 Uiso 0.459(2) 1 calc PR A 2
H20D H 1.5480 0.2428 0.7983 0.044 Uiso 0.459(2) 1 calc PR A 2
C21A C 1.5837(6) 0.3784(4) 0.8302(3) 0.0335(13) Uani 0.459(2) 1 d P A 2
H21C H 1.5154 0.3755 0.7922 0.040 Uiso 0.459(2) 1 calc PR A 2
H21D H 1.6937 0.3831 0.8209 0.040 Uiso 0.459(2) 1 calc PR A 2
C22A C 1.538(2) 0.4470(10) 0.8663(7) 0.031(3) Uani 0.459(2) 1 d P A 2
H22C H 1.6016 0.4486 0.9053 0.037 Uiso 0.459(2) 1 calc PR A 2
H22D H 1.5561 0.4937 0.8445 0.037 Uiso 0.459(2) 1 calc PR A 2
C23A C 1.3235(7) 0.5014(3) 0.9050(2) 0.0330(12) Uani 0.459(2) 1 d P A 2
H23C H 1.4096 0.5165 0.9350 0.040 Uiso 0.459(2) 1 calc PR A 2
H23D H 1.3073 0.5430 0.8762 0.040 Uiso 0.459(2) 1 calc PR A 2
C24A C 1.1949(10) 0.4956(4) 0.9324(3) 0.0293(15) Uani 0.459(2) 1 d P A 2
H24C H 1.1201 0.5323 0.9128 0.035 Uiso 0.459(2) 1 calc PR A 2
H24D H 1.2233 0.5144 0.9732 0.035 Uiso 0.459(2) 1 calc PR A 2
C25A C 0.9501(6) 0.4180(3) 0.9336(2) 0.0297(11) Uani 0.459(2) 1 d P A 2
H25C H 0.9134 0.4050 0.8919 0.036 Uiso 0.459(2) 1 calc PR A 2
H25D H 0.8932 0.4633 0.9444 0.036 Uiso 0.459(2) 1 calc PR A 2
C26A C 0.915(2) 0.3557(9) 0.9731(6) 0.024(2) Uani 0.459(2) 1 d P A 2
H26C H 0.9584 0.3663 1.0145 0.029 Uiso 0.459(2) 1 calc PR A 2
H26D H 0.8005 0.3486 0.9723 0.029 Uiso 0.459(2) 1 calc PR A 2
C27A C 0.9698(7) 0.2255(3) 0.9869(3) 0.0327(12) Uani 0.459(2) 1 d P A 2
H27C H 0.9937 0.2417 1.0287 0.039 Uiso 0.459(2) 1 calc PR A 2
H27D H 0.8571 0.2123 0.9818 0.039 Uiso 0.459(2) 1 calc PR A 2
C28A C 1.0522(11) 0.1611(5) 0.9803(3) 0.0255(16) Uani 0.459(2) 1 d P A 2
H28C H 0.9775 0.1233 0.9622 0.031 Uiso 0.459(2) 1 calc PR A 2
H28D H 1.0901 0.1429 1.0205 0.031 Uiso 0.459(2) 1 calc PR A 2
C29A C 1.2329(7) 0.1004(3) 0.9165(2) 0.0304(12) Uani 0.459(2) 1 d P A 2
H29C H 1.1772 0.0976 0.8760 0.036 Uiso 0.459(2) 1 calc PR A 2
H29D H 1.2119 0.0538 0.9379 0.036 Uiso 0.459(2) 1 calc PR A 2
C30A C 1.403(2) 0.1089(9) 0.9130(5) 0.0276(15) Uani 0.459(2) 1 d P A 2
H30C H 1.4576 0.1146 0.9535 0.033 Uiso 0.459(2) 1 calc PR A 2
H30D H 1.4448 0.0635 0.8950 0.033 Uiso 0.459(2) 1 calc PR A 2
O1A O 1.4331(4) 0.1724(2) 0.87807(15) 0.0235(8) Uani 0.459(2) 1 d P A 2
O2A O 1.5664(4) 0.31284(19) 0.86399(16) 0.0242(8) Uani 0.459(2) 1 d P A 2
O3A O 1.3771(4) 0.43893(17) 0.87388(16) 0.0264(8) Uani 0.459(2) 1 d P A 2
O4A O 1.1114(5) 0.4326(2) 0.93844(15) 0.0252(8) Uani 0.459(2) 1 d P A 2
O5A O 0.9887(4) 0.28876(19) 0.95090(15) 0.0242(8) Uani 0.459(2) 1 d P A 2
O6A O 1.1797(4) 0.16255(19) 0.94700(15) 0.0254(8) Uani 0.459(2) 1 d P A 2
Cl1 Cl 0.60384(6) 0.29539(3) 0.65979(3) 0.02894(12) Uani 1 1 d . . .
Cl2 Cl 1.00094(6) 0.31405(3) 0.79080(2) 0.02490(11) Uani 1 1 d . . .
K1 K 1.25492(5) 0.29966(2) 0.892992(19) 0.01760(9) Uani 1 1 d . . .
La1 La 0.923695(12) 0.303123(5) 0.669205(5) 0.01406(4) Uani 1 1 d . . .

loop_
_atom_site_aniso_label
_atom_site_aniso_U_11
_atom_site_aniso_U_22
_atom_site_aniso_U_33
_atom_site_aniso_U_23
_atom_site_aniso_U_13
_atom_site_aniso_U_12
C1 0.0187(10) 0.0134(9) 0.0279(11) 0.0022(7) -0.0004(8) 0.0013(7)
C2 0.0201(10) 0.0126(8) 0.0216(10) -0.0003(7) 0.0038(8) 0.0015(7)
C3 0.0165(9) 0.0141(8) 0.0215(10) 0.0010(7) 0.0026(8) -0.0009(7)
C4 0.0246(10) 0.0136(8) 0.0208(10) 0.0023(7) 0.0072(8) 0.0005(7)
C5 0.0292(11) 0.0172(9) 0.0180(10) 0.0027(7) -0.0029(8) -0.0012(8)
C6 0.0218(12) 0.0243(11) 0.0560(16) 0.0006(10) -0.0045(11) 0.0046(9)
C7 0.0364(13) 0.0219(10) 0.0278(12) -0.0052(8) 0.0089(10) 0.0032(9)
C8 0.0201(11) 0.0273(11) 0.0354(13) 0.0008(9) -0.0028(9) -0.0031(8)
C9 0.0379(14) 0.0220(10) 0.0351(13) 0.0013(9) 0.0183(11) 0.0003(9)
C10 0.0197(10) 0.0157(9) 0.0203(10) 0.0008(7) -0.0005(8) 0.0027(7)
C11 0.0222(10) 0.0143(9) 0.0224(10) 0.0031(7) -0.0017(8) 0.0002(7)
C12 0.0235(11) 0.0133(9) 0.0270(11) -0.0015(7) -0.0042(9) 0.0011(7)
C13 0.0307(12) 0.0146(9) 0.0189(10) -0.0022(7) -0.0041(8) 0.0051(8)
C14 0.0257(11) 0.0146(9) 0.0217(10) 0.0017(7) 0.0058(8) 0.0035(7)
C15 0.0211(11) 0.0309(11) 0.0300(12) 0.0019(9) -0.0030(9) 0.0023(9)
C16 0.0313(12) 0.0240(10) 0.0296(12) 0.0075(9) 0.0040(9) -0.0009(9)
C17 0.0281(12) 0.0211(10) 0.0471(15) -0.0033(10) -0.0112(11) -0.0036(9)
C18 0.0487(15) 0.0260(11) 0.0196(11) -0.0043(8) -0.0065(10) 0.0075(10)
C19 0.047(4) 0.014(2) 0.022(5) -0.010(4) 0.004(4) 0.004(2)
C20 0.034(3) 0.027(2) 0.029(2) -0.0035(18) 0.003(2) 0.012(2)
C21 0.017(6) 0.021(4) 0.053(6) 0.003(3) 0.014(3) 0.004(2)
C22 0.025(2) 0.034(3) 0.027(3) 0.0009(18) 0.0096(18) -0.0011(18)
C23 0.023(4) 0.033(3) 0.021(5) -0.003(3) 0.005(3) -0.015(3)
C24 0.038(3) 0.0199(19) 0.027(2) -0.0051(16) -0.0014(19) -0.0104(19)
C25 0.041(4) 0.020(2) 0.051(4) 0.007(3) 0.008(3) 0.012(2)
C26 0.032(3) 0.023(2) 0.029(2) -0.0002(17) -0.0003(19) 0.012(2)
C27 0.020(3) 0.043(4) 0.023(6) -0.015(4) 0.006(4) 0.006(2)
C28 0.020(2) 0.042(3) 0.023(2) -0.0040(18) 0.0051(17) -0.0086(19)
C29 0.039(4) 0.034(3) 0.056(5) 0.007(4) 0.009(4) -0.013(3)
C30 0.034(3) 0.022(2) 0.026(2) -0.0004(16) 0.0028(19) -0.0084(19)
O1 0.0288(17) 0.0158(14) 0.0218(14) -0.0025(10) 0.0023(12) 0.0012(12)
O2 0.0213(16) 0.0227(14) 0.0266(15) 0.0003(12) 0.0012(12) 0.0047(13)
O3 0.0244(15) 0.0240(17) 0.0211(16) 0.0005(12) 0.0035(12) -0.0010(12)
O4 0.0301(18) 0.0165(15) 0.0295(16) -0.0046(11) 0.0053(13) -0.0050(13)
O5 0.0197(14) 0.0224(14) 0.0227(14) 0.0020(11) -0.0009(11) 0.0068(12)
O6 0.0251(15) 0.0264(17) 0.0196(16) 0.0038(12) 0.0059(13) -0.0035(12)
C19A 0.027(3) 0.031(3) 0.028(3) -0.009(2) 0.002(2) 0.009(2)
C20A 0.014(6) 0.064(9) 0.033(6) -0.014(5) 0.012(4) 0.004(4)
C21A 0.023(3) 0.046(4) 0.033(3) 0.018(3) 0.004(2) -0.004(2)
C22A 0.032(4) 0.018(4) 0.041(9) 0.003(5) -0.004(5) -0.007(3)
C23A 0.041(4) 0.019(3) 0.037(3) 0.001(2) -0.004(3) -0.001(2)
C24A 0.045(4) 0.012(2) 0.031(4) -0.006(3) 0.003(3) 0.008(2)
C25A 0.033(3) 0.028(3) 0.028(3) -0.006(2) 0.007(2) 0.006(2)
C26A 0.028(4) 0.026(4) 0.019(6) -0.009(4) 0.011(5) 0.001(3)
C27A 0.035(3) 0.033(3) 0.031(3) 0.002(2) 0.008(3) -0.007(2)
C28A 0.031(4) 0.028(3) 0.020(4) 0.010(3) 0.010(3) -0.007(3)
C29A 0.046(3) 0.015(2) 0.030(3) -0.0026(19) 0.001(3) -0.007(2)
C30A 0.047(4) 0.014(2) 0.022(5) -0.010(4) 0.004(4) 0.004(2)
O1A 0.025(2) 0.0233(17) 0.0216(17) -0.0005(13) -0.0007(14) 0.0027(16)
O2A 0.0203(17) 0.027(2) 0.025(2) 0.0027(14) 0.0012(14) -0.0011(13)
O3A 0.0216(19) 0.0197(17) 0.038(2) 0.0029(14) 0.0022(16) 0.0006(14)
O4A 0.029(2) 0.0251(19) 0.0200(18) 0.0003(14) -0.0026(15) 0.0040(17)
O5A 0.0263(18) 0.028(2) 0.0199(18) 0.0008(13) 0.0081(14) -0.0007(14)
O6A 0.031(2) 0.0197(18) 0.0253(18) -0.0001(13) 0.0022(15) -0.0058(16)
Cl1 0.0175(2) 0.0299(3) 0.0396(3) -0.0011(2) 0.0037(2) -0.00143(19)
Cl2 0.0251(3) 0.0332(3) 0.0159(2) 0.00108(19) -0.00045(19) 0.0010(2)
K1 0.0181(2) 0.01654(19) 0.0180(2) 0.00049(15) 0.00095(16) 0.00022(15)
La1 0.01471(6) 0.01305(6) 0.01416(6) 0.00023(4) 0.00024(4) -0.00019(4)

loop_
_atom_type_symbol
_atom_type_description
_atom_type_scat_dispersion_real
_atom_type_scat_dispersion_imag
_atom_type_scat_source
C C 0.0033 0.0016 'International Tables Vol C Tables 4.2.6.8 and 6.1.1.4'
H H 0.0000 0.0000 'International Tables Vol C Tables 4.2.6.8 and 6.1.1.4'
O O 0.0106 0.0060 'International Tables Vol C Tables 4.2.6.8 and 6.1.1.4'
Cl Cl 0.1484 0.1585 'International Tables Vol C Tables 4.2.6.8 and 6.1.1.4'
K K 0.2009 0.2494 'International Tables Vol C Tables 4.2.6.8 and 6.1.1.4'
La La -0.2871 2.4523 'International Tables Vol C Tables 4.2.6.8 and 6.1.1.4'

loop_
_geom_angle_atom_site_label_1
_geom_angle_atom_site_label_2
_geom_angle_atom_site_label_3
_geom_angle
C5 C1 C2 107.17(18)
C5 C1 C6 126.6(2)
C2 C1 C6 126.12(19)
C5 C1 La1 73.79(11)
C2 C1 La1 75.02(11)
C6 C1 La1 120.31(14)
C1 C2 C3 108.12(17)
C1 C2 C7 126.04(19)
C3 C2 C7 125.73(19)
C1 C2 La1 76.12(11)
C3 C2 La1 74.41(10)
C7 C2 La1 118.51(13)
C4 C3 C2 108.07(17)
C4 C3 C8 126.46(19)
C2 C3 C8 125.38(19)
C4 C3 La1 75.21(11)
C2 C3 La1 76.42(11)
C8 C3 La1 117.13(13)
C3 C4 C5 107.23(17)
C3 C4 C9 126.5(2)
C5 C4 C9 125.82(19)
C3 C4 La1 75.68(11)
C5 C4 La1 75.37(11)
C9 C4 La1 120.72(13)
C1 C5 C4 109.39(18)
C1 C5 La1 77.45(11)
C4 C5 La1 75.43(11)
C1 C5 H5 125.3
C4 C5 H5 125.3
La1 C5 H5 113.9
C1 C6 H6A 109.5
C1 C6 H6B 109.5
H6A C6 H6B 109.5
C1 C6 H6C 109.5
H6A C6 H6C 109.5
H6B C6 H6C 109.5
C2 C7 H7A 109.5
C2 C7 H7B 109.5
H7A C7 H7B 109.5
C2 C7 H7C 109.5
H7A C7 H7C 109.5
H7B C7 H7C 109.5
C3 C8 H8A 109.5
C3 C8 H8B 109.5
H8A C8 H8B 109.5
C3 C8 H8C 109.5
H8A C8 H8C 109.5
H8B C8 H8C 109.5
C4 C9 H9A 109.5
C4 C9 H9B 109.5
H9A C9 H9B 109.5
C4 C9 H9C 109.5
H9A C9 H9C 109.5
H9B C9 H9C 109.5
C11 C10 C14 107.53(18)
C11 C10 C15 126.28(19)
C14 C10 C15 126.1(2)
C11 C10 La1 75.92(11)
C14 C10 La1 74.08(11)
C15 C10 La1 118.37(13)
C10 C11 C12 108.05(18)
C10 C11 C16 125.71(19)
C12 C11 C16 126.19(19)
C10 C11 La1 75.17(11)
C12 C11 La1 75.64(10)
C16 C11 La1 117.31(13)
C13 C12 C11 108.07(18)
C13 C12 C17 126.0(2)
C11 C12 C17 125.8(2)
C13 C12 La1 74.25(11)
C11 C12 La1 75.28(11)
C17 C12 La1 120.42(14)
C12 C13 C14 107.67(18)
C12 C13 C18 126.0(2)
C14 C13 C18 126.1(2)
C12 C13 La1 76.87(12)
C14 C13 La1 74.75(11)
C18 C13 La1 118.30(13)
C10 C14 C13 108.66(19)
C10 C14 La1 76.77(11)
C13 C14 La1 75.93(12)
C10 C14 H14 125.7
C13 C14 H14 125.7
La1 C14 H14 113.9
C10 C15 H15A 109.5
C10 C15 H15B 109.5
H15A C15 H15B 109.5
C10 C15 H15C 109.5
H15A C15 H15C 109.5
H15B C15 H15C 109.5
C11 C16 H16A 109.5
C11 C16 H16B 109.5
H16A C16 H16B 109.5
C11 C16 H16C 109.5
H16A C16 H16C 109.5
H16B C16 H16C 109.5
C12 C17 H17A 109.5
C12 C17 H17B 109.5
H17A C17 H17B 109.5
C12 C17 H17C 109.5
H17A C17 H17C 109.5
H17B C17 H17C 109.5
C13 C18 H18A 109.5
C13 C18 H18B 109.5
H18A C18 H18B 109.5
C13 C18 H18C 109.5
H18A C18 H18C 109.5
H18B C18 H18C 109.5
O1 C19 C20 107.4(7)
O1 C19 H19A 110.2
C20 C19 H19A 110.2
O1 C19 H19B 110.2
C20 C19 H19B 110.2
H19A C19 H19B 108.5
O2 C20 C19 110.3(6)
O2 C20 H20A 109.6
C19 C20 H20A 109.6
O2 C20 H20B 109.6
C19 C20 H20B 109.6
H20A C20 H20B 108.1
O2 C21 C22 106.3(12)
O2 C21 H21A 110.5
C22 C21 H21A 110.5
O2 C21 H21B 110.5
C22 C21 H21B 110.5
H21A C21 H21B 108.7
O3 C22 C21 111.9(7)
O3 C22 H22A 109.2
C21 C22 H22A 109.2
O3 C22 H22B 109.2
C21 C22 H22B 109.2
H22A C22 H22B 107.9
O3 C23 C24 109.5(9)
O3 C23 H23A 109.8
C24 C23 H23A 109.8
O3 C23 H23B 109.8
C24 C23 H23B 109.8
H23A C23 H23B 108.2
O4 C24 C23 107.2(6)
O4 C24 H24A 110.3
C23 C24 H24A 110.3
O4 C24 H24B 110.3
C23 C24 H24B 110.3
H24A C24 H24B 108.5
C26 C25 O4 118.3(5)
C26 C25 H25A 107.7
O4 C25 H25A 107.7
C26 C25 H25B 107.7
O4 C25 H25B 107.7
H25A C25 H25B 107.1
C25 C26 O5 122.8(5)
C25 C26 H26A 106.6
O5 C26 H26A 106.6
C25 C26 H26B 106.6
O5 C26 H26B 106.6
H26A C26 H26B 106.6
O5 C27 C28 110.9(11)
O5 C27 H27A 109.5
C28 C27 H27A 109.5
O5 C27 H27B 109.5
C28 C27 H27B 109.5
H27A C27 H27B 108.0
O6 C28 C27 107.6(6)
O6 C28 H28A 110.2
C27 C28 H28A 110.2
O6 C28 H28B 110.2
C27 C28 H28B 110.2
H28A C28 H28B 108.5
O6 C29 C30 123.5(7)
O6 C29 H29A 106.4
C30 C29 H29A 106.4
O6 C29 H29B 106.4
C30 C29 H29B 106.4
H29A C29 H29B 106.5
C29 C30 O1 118.0(5)
C29 C30 H30A 107.8
O1 C30 H30A 107.8
C29 C30 H30B 107.8
O1 C30 H30B 107.8
H30A C30 H30B 107.2
C30 O1 C19 110.6(6)
C30 O1 K1 112.4(2)
C19 O1 K1 113.0(6)
C20 O2 C21 112.5(7)
C20 O2 K1 119.2(3)
C21 O2 K1 121.4(6)
C23 O3 C22 111.0(7)
C23 O3 K1 113.7(6)
C22 O3 K1 104.5(2)
C24 O4 C25 123.8(4)
C24 O4 K1 118.5(3)
C25 O4 K1 116.7(3)
C27 O5 C26 112.5(7)
C27 O5 K1 106.5(6)
C26 O5 K1 107.0(2)
C29 O6 C28 123.3(5)
C29 O6 K1 117.1(4)
C28 O6 K1 118.0(3)
O1A C19A C20A 107.4(10)
O1A C19A H19C 110.2
C20A C19A H19C 110.2
O1A C19A H19D 110.2
C20A C19A H19D 110.2
H19C C19A H19D 108.5
O2A C20A C19A 113.9(12)
O2A C20A H20C 108.8
C19A C20A H20C 108.8
O2A C20A H20D 108.8
C19A C20A H20D 108.8
H20C C20A H20D 107.7
O2A C21A C22A 109.1(7)
O2A C21A H21C 109.9
C22A C21A H21C 109.9
O2A C21A H21D 109.9
C22A C21A H21D 109.9
H21C C21A H21D 108.3
O3A C22A C21A 106.5(10)
O3A C22A H22C 110.4
C21A C22A H22C 110.4
O3A C22A H22D 110.4
C21A C22A H22D 110.4
H22C C22A H22D 108.6
C24A C23A O3A 119.8(5)
C24A C23A H23C 107.4
O3A C23A H23C 107.4
C24A C23A H23D 107.4
O3A C23A H23D 107.4
H23C C23A H23D 106.9
C23A C24A O4A 126.0(6)
C23A C24A H24C 105.8
O4A C24A H24C 105.8
C23A C24A H24D 105.8
O4A C24A H24D 105.8
H24C C24A H24D 106.2
O4A C25A C26A 110.6(9)
O4A C25A H25C 109.5
C26A C25A H25C 109.5
O4A C25A H25D 109.5
C26A C25A H25D 109.5
H25C C25A H25D 108.1
O5A C26A C25A 106.9(11)
O5A C26A H26C 110.3
C25A C26A H26C 110.3
O5A C26A H26D 110.3
C25A C26A H26D 110.3
H26C C26A H26D 108.6
C28A C27A O5A 121.4(6)
C28A C27A H27C 107.0
O5A C27A H27C 107.0
C28A C27A H27D 107.0
O5A C27A H27D 107.0
H27C C27A H27D 106.7
C27A C28A O6A 119.1(7)
C27A C28A H28C 107.5
O6A C28A H28C 107.5
C27A C28A H28D 107.5
O6A C28A H28D 107.5
H28C C28A H28D 107.0
O6A C29A C30A 108.4(6)
O6A C29A H29C 110.0
C30A C29A H29C 110.0
O6A C29A H29D 110.0
C30A C29A H29D 110.0
H29C C29A H29D 108.4
O1A C30A C29A 110.2(11)
O1A C30A H30C 109.6
C29A C30A H30C 109.6
O1A C30A H30D 109.6
C29A C30A H30D 109.6
H30C C30A H30D 108.1
C19A O1A C30A 112.2(8)
C19A O1A K1 118.2(3)
C30A O1A K1 117.2(7)
C20A O2A C21A 114.0(9)
C20A O2A K1 110.3(10)
C21A O2A K1 110.4(3)
C22A O3A C23A 110.3(7)
C22A O3A K1 120.1(7)
C23A O3A K1 119.2(3)
C24A O4A C25A 132.6(5)
C24A O4A K1 113.6(4)
C25A O4A K1 105.6(3)
C27A O5A C26A 112.3(8)
C27A O5A K1 118.7(3)
C26A O5A K1 120.7(8)
C28A O6A C29A 124.1(5)
C28A O6A K1 118.3(4)
C29A O6A K1 111.9(3)
La1 Cl2 K1 146.61(2)
O2 K1 O5A 140.64(10)
O2 K1 O3A 98.98(10)
O5A K1 O3A 119.05(11)
O2 K1 O4 119.17(9)
O5A K1 O4 98.36(10)
O3A K1 O4 20.70(8)
O2 K1 O1A 21.30(9)
O5A K1 O1A 119.43(11)
O3A K1 O1A 120.02(11)
O4 K1 O1A 139.73(10)
O2 K1 O6 119.03(9)
O5A K1 O6 21.66(9)
O3A K1 O6 140.08(10)
O4 K1 O6 119.45(9)
O1A K1 O6 97.78(10)
O2 K1 O2A 39.19(10)
O5A K1 O2A 165.09(10)
O3A K1 O2A 60.30(11)
O4 K1 O2A 80.07(10)
O1A K1 O2A 59.79(10)
O6 K1 O2A 152.79(9)
O2 K1 O6A 80.73(10)
O5A K1 O6A 59.97(11)
O3A K1 O6A 162.64(10)
O4 K1 O6A 151.07(10)
O1A K1 O6A 59.74(11)
O6 K1 O6A 38.59(10)
O2A K1 O6A 115.63(10)
O2 K1 O1 60.01(9)
O5A K1 O1 80.77(10)
O3A K1 O1 151.82(10)
O4 K1 O1 158.36(8)
O1A K1 O1 39.32(10)
O6 K1 O1 59.44(9)
O2A K1 O1 95.20(9)
O6A K1 O1 20.85(8)
O2 K1 O3 59.87(9)
O5A K1 O3 153.89(9)
O3A K1 O3 39.69(10)
O4 K1 O3 59.34(9)
O1A K1 O3 80.51(10)
O6 K1 O3 162.85(8)
O2A K1 O3 20.73(8)
O6A K1 O3 134.03(10)
O1 K1 O3 114.56(9)
O2 K1 O5 164.07(8)
O5A K1 O5 39.04(9)
O3A K1 O5 80.39(10)
O4 K1 O5 59.75(9)
O1A K1 O5 152.58(9)
O6 K1 O5 59.70(9)
O2A K1 O5 135.02(9)
O6A K1 O5 95.12(10)
O1 K1 O5 114.39(8)
O3 K1 O5 116.04(8)
O2 K1 O4A 155.38(10)
O5A K1 O4A 59.35(10)
O3A K1 O4A 59.76(11)
O4 K1 O4A 39.07(10)
O1A K1 O4A 165.51(10)
O6 K1 O4A 80.40(10)
O2A K1 O4A 117.15(10)
O6A K1 O4A 115.58(11)
O1 K1 O4A 133.88(9)
O3 K1 O4A 96.95(10)
O5 K1 O4A 20.80(8)
Cl1 La1 Cl2 102.637(18)
Cl1 La1 C14 125.59(5)
Cl2 La1 C14 110.29(5)
Cl1 La1 C5 93.54(5)
Cl2 La1 C5 128.04(5)
C14 La1 C5 98.46(6)
Cl1 La1 C4 122.67(4)
Cl2 La1 C4 112.88(5)
C14 La1 C4 82.27(6)
C5 La1 C4 29.20(6)
Cl1 La1 C13 96.88(5)
Cl2 La1 C13 129.54(4)
C14 La1 C13 29.32(6)
C5 La1 C13 96.06(7)
C4 La1 C13 93.56(6)
Cl1 La1 C3 126.76(4)
Cl2 La1 C3 84.72(4)
C14 La1 C3 98.87(6)
C5 La1 C3 47.79(6)
C4 La1 C3 29.10(6)
C13 La1 C3 118.73(6)
Cl1 La1 C10 125.34(5)
Cl2 La1 C10 83.29(4)
C14 La1 C10 29.15(6)
C5 La1 C10 125.38(6)
C4 La1 C10 102.88(6)
C13 La1 C10 48.20(6)
C3 La1 C10 107.83(6)
Cl1 La1 C2 99.05(4)
Cl2 La1 C2 81.07(4)
C14 La1 C2 127.41(6)
C5 La1 C2 47.48(6)
C4 La1 C2 47.96(6)
C13 La1 C2 140.77(6)
C3 La1 C2 29.17(6)
C10 La1 C2 135.18(6)
Cl1 La1 C11 96.94(4)
Cl2 La1 C11 83.48(4)
C14 La1 C11 47.81(6)
C5 La1 C11 143.42(6)
C4 La1 C11 129.50(6)
C13 La1 C11 47.96(6)
C3 La1 C11 136.25(6)
C10 La1 C11 28.91(6)
C2 La1 C11 159.82(6)
Cl1 La1 C12 80.79(4)
Cl2 La1 C12 110.51(4)
C14 La1 C12 47.78(6)
C5 La1 C12 120.77(6)
C4 La1 C12 122.44(6)
C13 La1 C12 28.88(6)
C3 La1 C12 146.03(6)
C10 La1 C12 47.83(6)
C2 La1 C12 168.24(6)
C11 La1 C12 29.08(6)
Cl1 La1 C1 80.17(4)
Cl2 La1 C1 106.36(4)
C14 La1 C1 126.81(6)
C5 La1 C1 28.76(6)
C4 La1 C1 48.00(6)
C13 La1 C1 122.71(6)
C3 La1 C1 47.91(6)
C10 La1 C1 150.88(6)
C2 La1 C1 28.86(6)
C11 La1 C1 170.11(6)
C12 La1 C1 141.32(6)

loop_
_geom_bond_atom_site_label_1
_geom_bond_atom_site_label_2
_geom_bond_distance
C1 C5 1.405(3)
C1 C2 1.416(3)
C1 C6 1.505(3)
C1 La1 2.849(2)
C2 C3 1.422(3)
C2 C7 1.506(3)
C2 La1 2.835(2)
C3 C4 1.410(3)
C3 C8 1.506(3)
C3 La1 2.8097(19)
C4 C5 1.413(3)
C4 C9 1.505(3)
C4 La1 2.804(2)
C5 La1 2.803(2)
C5 H5 0.9500
C6 H6A 0.9800
C6 H6B 0.9800
C6 H6C 0.9800
C7 H7A 0.9800
C7 H7B 0.9800
C7 H7C 0.9800
C8 H8A 0.9800
C8 H8B 0.9800
C8 H8C 0.9800
C9 H9A 0.9800
C9 H9B 0.9800
C9 H9C 0.9800
C10 C11 1.415(3)
C10 C14 1.416(3)
C10 C15 1.499(3)
C10 La1 2.829(2)
C11 C12 1.426(3)
C11 C16 1.501(3)
C11 La1 2.838(2)
C12 C13 1.410(3)
C12 C17 1.510(3)
C12 La1 2.843(2)
C13 C14 1.418(3)
C13 C18 1.508(3)
C13 La1 2.810(2)
C14 La1 2.795(2)
C14 H14 0.9500
C15 H15A 0.9800
C15 H15B 0.9800
C15 H15C 0.9800
C16 H16A 0.9800
C16 H16B 0.9800
C16 H16C 0.9800
C17 H17A 0.9800
C17 H17B 0.9800
C17 H17C 0.9800
C18 H18A 0.9800
C18 H18B 0.9800
C18 H18C 0.9800
C19 O1 1.460(13)
C19 C20 1.493(15)
C19 H19A 0.9900
C19 H19B 0.9900
C20 O2 1.417(5)
C20 H20A 0.9900
C20 H20B 0.9900
C21 O2 1.463(17)
C21 C22 1.490(13)
C21 H21A 0.9900
C21 H21B 0.9900
C22 O3 1.419(5)
C22 H22A 0.9900
C22 H22B 0.9900
C23 O3 1.385(16)
C23 C24 1.525(16)
C23 H23A 0.9900
C23 H23B 0.9900
C24 O4 1.416(5)
C24 H24A 0.9900
C24 H24B 0.9900
C25 C26 1.342(9)
C25 O4 1.425(7)
C25 H25A 0.9900
C25 H25B 0.9900
C26 O5 1.423(5)
C26 H26A 0.9900
C26 H26B 0.9900
C27 O5 1.421(17)
C27 C28 1.467(18)
C27 H27A 0.9900
C27 H27B 0.9900
C28 O6 1.425(5)
C28 H28A 0.9900
C28 H28B 0.9900
C29 O6 1.323(9)
C29 C30 1.378(11)
C29 H29A 0.9900
C29 H29B 0.9900
C30 O1 1.420(5)
C30 H30A 0.9900
C30 H30B 0.9900
O1 K1 2.849(3)
O2 K1 2.736(3)
O3 K1 2.850(3)
O4 K1 2.776(3)
O5 K1 2.895(3)
O6 K1 2.815(3)
C19A O1A 1.414(7)
C19A C20A 1.452(19)
C19A H19C 0.9900
C19A H19D 0.9900
C20A O2A 1.378(18)
C20A H20C 0.9900
C20A H20D 0.9900
C21A O2A 1.417(6)
C21A C22A 1.547(18)
C21A H21C 0.9900
C21A H21D 0.9900
C22A O3A 1.416(19)
C22A H22C 0.9900
C22A H22D 0.9900
C23A C24A 1.322(10)
C23A O3A 1.422(6)
C23A H23C 0.9900
C23A H23D 0.9900
C24A O4A 1.351(8)
C24A H24C 0.9900
C24A H24D 0.9900
C25A O4A 1.401(7)
C25A C26A 1.477(18)
C25A H25C 0.9900
C25A H25D 0.9900
C26A O5A 1.467(17)
C26A H26C 0.9900
C26A H26D 0.9900
C27A C28A 1.370(12)
C27A O5A 1.414(6)
C27A H27C 0.9900
C27A H27D 0.9900
C28A O6A 1.388(10)
C28A H28C 0.9900
C28A H28D 0.9900
C29A O6A 1.410(6)
C29A C30A 1.479(19)
C29A H29C 0.9900
C29A H29D 0.9900
C30A O1A 1.422(17)
C30A H30C 0.9900
C30A H30D 0.9900
O1A K1 2.784(4)
O2A K1 2.822(4)
O3A K1 2.756(3)
O4A K1 2.915(4)
O5A K1 2.750(3)
O6A K1 2.845(3)
Cl1 La1 2.7322(10)
Cl2 La1 2.7695(10)
Cl2 K1 3.0222(9)
